data_7121047
loop_
_publ_author_name
'Zhang, Kang'
'Shen, Yunjun'
'Liu, Jiyong'
'Spingler, Bernhard'
'Duttwyler, Simon'

_publ_section_title
;
 Crystal structure of a carborane endo/exo-dianion and its use in the
 synthesis of ditopic ligands for supramolecular frameworks.
;
_journal_issue 14
_journal_name_full 'Chemical communications (Cambridge, England)'
_journal_page_first 1698
_journal_page_last 1701
_journal_paper_doi 10.1039/c7cc07724f
_journal_volume 54
_journal_year 2018
_chemical_formula_moiety 'C26 H58 B11 Li2 N O6'
_chemical_formula_sum 'C26 H58 B11 Li2 N O6'
_chemical_formula_weight 613.52
_space_group_crystal_system triclinic
_space_group_IT_number 2
_space_group_name_Hall '-P 1'
_space_group_name_H-M_alt 'P -1'
_symmetry_space_group_name_Hall '-P 1'
_symmetry_space_group_name_H-M 'P -1'
_atom_sites_solution_hydrogens geom
_atom_sites_solution_primary direct
_audit_creation_date 2017-03-20
_audit_creation_method
;
Olex2 1.2
(compiled 2017.03.02 svn.r3394 for OlexSys, GUI svn.r5324)
;
_audit_update_record
;
2017-07-01 deposited with the CCDC.
2017-12-20 downloaded from the CCDC.
;
_cell_angle_alpha 87.873(9)
_cell_angle_beta 74.958(10)
_cell_angle_gamma 64.502(12)
_cell_formula_units_Z 2
_cell_length_a 10.4350(11)
_cell_length_b 10.8304(13)
_cell_length_c 18.597(2)
_cell_measurement_reflns_used 2152
_cell_measurement_temperature 170
_cell_measurement_theta_max 29.3168
_cell_measurement_theta_min 3.3998
_cell_volume 1825.3(4)
_computing_cell_refinement
;
CrysAlisPro, Agilent Technologies,
Version 1.171.35.11 (release 16-05-2011 CrysAlis171 .NET)
(compiled May 16 2011,17:55:39)
;
_computing_data_collection
;
CrysAlisPro, Agilent Technologies,
Version 1.171.35.11 (release 16-05-2011 CrysAlis171 .NET)
(compiled May 16 2011,17:55:39)
;
_computing_data_reduction
;
CrysAlisPro, Agilent Technologies,
Version 1.171.35.11 (release 16-05-2011 CrysAlis171 .NET)
(compiled May 16 2011,17:55:39)
;
_computing_molecular_graphics 'Olex2 (Dolomanov et al., 2009)'
_computing_publication_material 'Olex2 (Dolomanov et al., 2009)'
_computing_structure_refinement 'ShelXL (Sheldrick, 2015)'
_computing_structure_solution 'ShelXS (Sheldrick, 2008)'
_diffrn_ambient_temperature 170
_diffrn_detector_area_resol_mean 10.3592
_diffrn_measured_fraction_theta_full 0.995
_diffrn_measured_fraction_theta_max 0.995
_diffrn_measurement_details
;
#__ type_ start__ end____ width___ exp.time_
  1 omega  -66.00   42.00   1.0000   25.0000
omega____ theta____ kappa____ phi______ frames
    -       10.8433  -77.0000  150.0000 108

#__ type_ start__ end____ width___ exp.time_
  2 omega  -65.00   35.00   1.0000   25.0000
omega____ theta____ kappa____ phi______ frames
    -       10.8433  -38.0000   30.0000 100

#__ type_ start__ end____ width___ exp.time_
  3 omega  -47.00  -16.00   1.0000   25.0000
omega____ theta____ kappa____ phi______ frames
    -       10.8433  140.0000   52.0000 31

#__ type_ start__ end____ width___ exp.time_
  4 omega  -72.00    0.00   1.0000   25.0000
omega____ theta____ kappa____ phi______ frames
    -      -12.5621  129.0000 -119.0000 72
;
_diffrn_measurement_device_type 'Xcalibur, Atlas, Gemini ultra'
_diffrn_measurement_method '\w scans'
_diffrn_orient_matrix_UB_11 0.0309558000
_diffrn_orient_matrix_UB_12 -0.0345311000
_diffrn_orient_matrix_UB_13 -0.0363720000
_diffrn_orient_matrix_UB_21 -0.0255374000
_diffrn_orient_matrix_UB_22 0.0640350000
_diffrn_orient_matrix_UB_23 -0.0156704000
_diffrn_orient_matrix_UB_31 0.0671336000
_diffrn_orient_matrix_UB_32 0.0032818000
_diffrn_orient_matrix_UB_33 -0.0016595000
_diffrn_radiation_monochromator graphite
_diffrn_radiation_type MoK\a
_diffrn_radiation_wavelength 0.71073
_diffrn_reflns_av_unetI/netI 0.0878
_diffrn_reflns_Laue_measured_fraction_full 0.995
_diffrn_reflns_Laue_measured_fraction_max 0.995
_diffrn_reflns_limit_h_max 12
_diffrn_reflns_limit_h_min -13
_diffrn_reflns_limit_k_max 13
_diffrn_reflns_limit_k_min -13
_diffrn_reflns_limit_l_max 23
_diffrn_reflns_limit_l_min -23
_diffrn_reflns_number 11790
_diffrn_reflns_point_group_measured_fraction_full 0.995
_diffrn_reflns_point_group_measured_fraction_max 0.995
_diffrn_reflns_theta_full 25.242
_diffrn_reflns_theta_max 26.372
_diffrn_reflns_theta_min 3.416
_diffrn_source 'Enhance (Mo) X-ray Source'
_exptl_absorpt_coefficient_mu 0.069
_exptl_absorpt_correction_T_max 1.00000
_exptl_absorpt_correction_T_min 0.90600
_exptl_absorpt_correction_type multi-scan
_exptl_absorpt_process_details
;
CrysAlisPro, Agilent Technologies,
Version 1.171.35.11 (release 16-05-2011 CrysAlis171 .NET)
(compiled May 16 2011,17:55:39)
Empirical absorption correction using spherical harmonics,
 implemented in SCALE3 ABSPACK scaling algorithm.
;
_exptl_crystal_colour colourless
_exptl_crystal_colour_primary colourless
_exptl_crystal_density_diffrn 1.116
_exptl_crystal_description plate
_exptl_crystal_F_000 660
_exptl_crystal_size_max 0.42
_exptl_crystal_size_mid 0.4
_exptl_crystal_size_min 0.28
_refine_diff_density_max 0.356
_refine_diff_density_min -0.245
_refine_diff_density_rms 0.056
_refine_ls_extinction_method none
_refine_ls_goodness_of_fit_ref 1.017
_refine_ls_hydrogen_treatment constr
_refine_ls_matrix_type full
_refine_ls_number_parameters 420
_refine_ls_number_reflns 11790
_refine_ls_number_restraints 0
_refine_ls_restrained_S_all 1.017
_refine_ls_R_factor_all 0.1590
_refine_ls_R_factor_gt 0.0844
_refine_ls_shift/su_max 0.001
_refine_ls_shift/su_mean 0.000
_refine_ls_structure_factor_coef Fsqd
_refine_ls_weighting_details 'w=1/[\s^2^(Fo^2^)+(0.1376P)^2^] where P=(Fo^2^+2Fc^2^)/3'
_refine_ls_weighting_scheme calc
_refine_ls_wR_factor_gt 0.2120
_refine_ls_wR_factor_ref 0.2479
_reflns_Friedel_coverage 0.000
_reflns_number_gt 5996
_reflns_number_total 11790
_reflns_threshold_expression 'I > 2\s(I)'
_cod_data_source_file c7cc07724f2.cif
_cod_data_source_block t2_twin1_hklf4
_cod_depositor_comments 'Adding full bibliography for 7121042--7121048.cif.'
_cod_database_code 7121047
_shelx_shelxl_version_number 2016/6
_chemical_oxdiff_formula 'c10 h10 n2 o8 b1 Li1'
_shelx_space_group_comment
;
The symmetry employed for this shelxl refinement is uniquely defined
by the following loop, which should always be used as a source of
symmetry information in preference to the above space-group names.
They are only intended as comments.
;
_shelx_estimated_absorpt_t_max 0.981
_shelx_estimated_absorpt_t_min 0.972
_olex2_refinement_description
;
1. Twinned data refinement
 Scales: 0.4096(17)
 0.5904(17)
2. Fixed Uiso
 At 1.2 times of:
  All B(H) groups, All C(H,H) groups, All C(H,H,H,H) groups
3. Uiso/Uaniso restraints and constraints
Uanis(C6) = Uanis(C6A)
4. Others
 Sof(H5BC)=Sof(H5BD)=Sof(C6A)=Sof(H6AA)=Sof(H6AB)=1-FVAR(1)
 Sof(C6)=Sof(H6A)=Sof(H6B)=Sof(H5AA)=Sof(H5AB)=FVAR(1)
5.a Secondary CH2 refined with riding coordinates:
 C6(H6A,H6B), C5(H5AA,H5AB), C5(H5BC,H5BD), C4(H4A,H4B), C3(H3A,H3B), C7(H7A,
 H7B), C8(H8A,H8B), C9(H9A,H9B), C10(H10A,H10B), C11(H11A,H11B), C12(H12A,H12B),
  C13(H13A,H13B), C14(H14A,H14B), C18(H18A,H18B), C17(H17A,H17B), C16(H16A,
 H16B), C15(H15A,H15B), C22(H22A,H22B), C21(H21A,H21B), C20(H20A,H20B),
 C19(H19A,H19B), C23(H23A,H23B), C24(H24A,H24B), C25(H25A,H25B), C26(H26A,H26B),
  C6A(H6AA,H6AB)
5.b Boron cage BH refined with riding coordinates:
 B1(H1), B2(H2), B3(H3), B4(H4), B5(H5), B6(H6), B7(H7), B8(H8), B9(H9),
 B10(H10)
;
_olex2_submission_special_instructions 'No special instructions were received'

loop_
_space_group_symop_operation_xyz
'x, y, z'
'-x, -y, -z'

loop_
_atom_site_label
_atom_site_type_symbol
_atom_site_fract_x
_atom_site_fract_y
_atom_site_fract_z
_atom_site_U_iso_or_equiv
_atom_site_adp_type
_atom_site_occupancy
_atom_site_site_symmetry_order
_atom_site_calc_flag
_atom_site_refinement_flags_posn
_atom_site_refinement_flags_occupancy
_atom_site_disorder_assembly
_atom_site_disorder_group
O1 O -0.3316(3) 1.1531(3) 0.99834(13) 0.0659(8) Uani 1 1 d . . . .
O2 O -0.4367(3) 1.2978(3) 0.87091(15) 0.0557(7) Uani 1 1 d . . . .
O3 O -0.1498(3) 1.2777(3) 0.89544(14) 0.0492(7) Uani 1 1 d . . . .
O4 O 0.2607(3) 0.1822(3) 0.60532(14) 0.0506(7) Uani 1 1 d . . . .
O5 O 0.3639(3) 0.2835(3) 0.45227(13) 0.0563(7) Uani 1 1 d . . . .
O6 O 0.5530(3) 0.2320(3) 0.56163(14) 0.0529(7) Uani 1 1 d . . . .
N1 N 0.2400(3) 0.4803(4) 0.60928(18) 0.0503(8) Uani 1 1 d . . . .
C6 C -0.3892(10) 1.2733(7) 1.0516(3) 0.052(2) Uani 0.654(10) 1 d . P A 1
H6A H -0.460103 1.355612 1.034351 0.062 Uiso 0.654(10) 1 calc R P A 1
H6B H -0.308240 1.292223 1.058592 0.062 Uiso 0.654(10) 1 calc R P A 1
C5 C -0.4629(5) 1.2343(5) 1.1215(2) 0.0659(12) Uani 1 1 d . . . .
H5AA H -0.566297 1.256692 1.123336 0.079 Uiso 0.654(10) 1 calc R P A 1
H5AB H -0.461573 1.281120 1.165848 0.079 Uiso 0.654(10) 1 calc R P A 1
H5BC H -0.564043 1.260464 1.153754 0.079 Uiso 0.346(10) 1 calc R P A 2
H5BD H -0.418099 1.283869 1.142226 0.079 Uiso 0.346(10) 1 calc R P A 2
C1 C -0.1349(4) 0.9733(4) 0.82615(17) 0.0385(8) Uani 1 1 d . . . .
C4 C -0.3721(5) 1.0828(5) 1.1174(2) 0.0655(12) Uani 1 1 d . . . .
H4A H -0.285815 1.061360 1.136892 0.079 Uiso 1 1 calc R . . .
H4B H -0.431367 1.037739 1.146540 0.079 Uiso 1 1 calc R . . .
C2 C 0.1701(4) 0.5707(4) 0.65216(19) 0.0397(8) Uani 1 1 d . . . .
C3 C -0.3248(6) 1.0371(5) 1.0372(2) 0.0720(13) Uani 1 1 d . . . .
H3A H -0.222982 0.962709 1.023449 0.086 Uiso 1 1 calc R . . .
H3B H -0.391114 1.002498 1.025045 0.086 Uiso 1 1 calc R . . .
C7 C -0.4380(6) 1.3648(5) 0.8034(3) 0.0738(14) Uani 1 1 d . . . .
H7A H -0.337409 1.328305 0.769015 0.089 Uiso 1 1 calc R . . .
H7B H -0.474657 1.464866 0.814157 0.089 Uiso 1 1 calc R . . .
C8 C -0.5355(7) 1.3370(9) 0.7706(3) 0.121(3) Uani 1 1 d . . . .
H8A H -0.601092 1.421515 0.752335 0.145 Uiso 1 1 calc R . . .
H8B H -0.477572 1.266198 0.727952 0.145 Uiso 1 1 calc R . . .
C9 C -0.6208(7) 1.2894(8) 0.8277(4) 0.120(2) Uani 1 1 d . . . .
H9A H -0.628352 1.210496 0.807118 0.143 Uiso 1 1 calc R . . .
H9B H -0.721518 1.363463 0.847608 0.143 Uiso 1 1 calc R . . .
C10 C -0.5465(5) 1.2483(6) 0.8862(3) 0.0759(15) Uani 1 1 d . . . .
H10A H -0.617384 1.288443 0.935593 0.091 Uiso 1 1 calc R . . .
H10B H -0.500459 1.147103 0.886404 0.091 Uiso 1 1 calc R . . .
C11 C -0.0307(5) 1.2237(5) 0.9294(2) 0.0643(12) Uani 1 1 d . . . .
H11A H 0.061691 1.161902 0.892726 0.077 Uiso 1 1 calc R . . .
H11B H -0.052059 1.171399 0.971939 0.077 Uiso 1 1 calc R . . .
C12 C -0.0168(6) 1.3446(6) 0.9558(3) 0.0889(17) Uani 1 1 d . . . .
H12A H -0.002683 1.334564 1.006671 0.107 Uiso 1 1 calc R . . .
H12B H 0.068379 1.353862 0.921766 0.107 Uiso 1 1 calc R . . .
C13 C -0.1536(7) 1.4639(6) 0.9560(3) 0.0949(17) Uani 1 1 d . . . .
H13A H -0.135371 1.545229 0.942250 0.114 Uiso 1 1 calc R . . .
H13B H -0.225379 1.485142 1.005789 0.114 Uiso 1 1 calc R . . .
C14 C -0.2085(5) 1.4235(5) 0.8992(3) 0.0646(12) Uani 1 1 d . . . .
H14A H -0.317652 1.465475 0.914017 0.077 Uiso 1 1 calc R . . .
H14B H -0.174721 1.453963 0.849979 0.077 Uiso 1 1 calc R . . .
C18 C 0.1174(5) 0.2108(6) 0.5997(3) 0.0814(16) Uani 1 1 d . . . .
H18A H 0.104264 0.125441 0.600576 0.098 Uiso 1 1 calc R . . .
H18B H 0.101739 0.252853 0.552640 0.098 Uiso 1 1 calc R . . .
C17 C 0.0135(5) 0.3068(6) 0.6647(3) 0.0812(16) Uani 1 1 d . . . .
H17A H -0.074851 0.289853 0.683389 0.097 Uiso 1 1 calc R . . .
H17B H -0.017903 0.403115 0.651835 0.097 Uiso 1 1 calc R . . .
C16 C 0.0985(5) 0.2784(5) 0.7217(2) 0.0728(14) Uani 1 1 d . . . .
H16A H 0.101040 0.362895 0.738284 0.087 Uiso 1 1 calc R . . .
H16B H 0.054082 0.241802 0.765728 0.087 Uiso 1 1 calc R . . .
C15 C 0.2494(5) 0.1742(6) 0.6825(2) 0.0729(14) Uani 1 1 d . . . .
H15A H 0.324937 0.194726 0.695433 0.087 Uiso 1 1 calc R . . .
H15B H 0.263573 0.081225 0.696868 0.087 Uiso 1 1 calc R . . .
C22 C 0.4917(5) 0.1819(5) 0.4002(2) 0.0630(12) Uani 1 1 d . . . .
H22A H 0.502460 0.088404 0.411389 0.076 Uiso 1 1 calc R . . .
H22B H 0.582025 0.188687 0.402784 0.076 Uiso 1 1 calc R . . .
C21 C 0.4666(5) 0.2116(5) 0.3252(2) 0.0598(12) Uani 1 1 d . . . .
H21A H 0.416533 0.159925 0.311676 0.072 Uiso 1 1 calc R . . .
H21B H 0.560553 0.188696 0.286455 0.072 Uiso 1 1 calc R . . .
C20 C 0.3698(5) 0.3629(6) 0.3346(2) 0.0714(13) Uani 1 1 d . . . .
H20A H 0.428136 0.415929 0.330481 0.086 Uiso 1 1 calc R . . .
H20B H 0.312309 0.390702 0.297156 0.086 Uiso 1 1 calc R . . .
C19 C 0.2718(5) 0.3817(5) 0.4118(2) 0.0657(12) Uani 1 1 d . . . .
H19A H 0.234410 0.476218 0.434333 0.079 Uiso 1 1 calc R . . .
H19B H 0.186852 0.363362 0.411333 0.079 Uiso 1 1 calc R . . .
C23 C 0.6609(4) 0.0985(5) 0.5695(3) 0.0631(12) Uani 1 1 d . . . .
H23A H 0.654192 0.027177 0.540991 0.076 Uiso 1 1 calc R . . .
H23B H 0.645652 0.079182 0.622746 0.076 Uiso 1 1 calc R . . .
C24 C 0.8056(4) 0.0997(5) 0.5400(2) 0.0652(13) Uani 1 1 d . . . .
H24A H 0.875486 0.042837 0.568410 0.078 Uiso 1 1 calc R . . .
H24B H 0.847988 0.064975 0.486554 0.078 Uiso 1 1 calc R . . .
C25 C 0.7733(5) 0.2453(6) 0.5498(3) 0.0734(14) Uani 1 1 d . . . .
H25A H 0.846151 0.266648 0.512367 0.088 Uiso 1 1 calc R . . .
H25B H 0.773835 0.269364 0.600482 0.088 Uiso 1 1 calc R . . .
C26 C 0.6229(5) 0.3201(5) 0.5383(3) 0.0675(13) Uani 1 1 d . . . .
H26A H 0.567738 0.409385 0.568864 0.081 Uiso 1 1 calc R . . .
H26B H 0.629213 0.336854 0.485118 0.081 Uiso 1 1 calc R . . .
B1 B -0.1454(4) 0.8217(5) 0.8463(2) 0.0436(10) Uani 1 1 d . . . .
H1 H -0.221638 0.812302 0.898722 0.052 Uiso 1 1 calc R . . .
B2 B 0.0093(5) 0.8417(5) 0.8482(2) 0.0431(10) Uani 1 1 d . . . .
H2 H 0.037359 0.845455 0.901989 0.052 Uiso 1 1 calc R . . .
B3 B 0.0415(4) 0.9416(5) 0.7768(2) 0.0425(10) Uani 1 1 d . . . .
H3 H 0.091792 1.012362 0.782422 0.051 Uiso 1 1 calc R . . .
B4 B -0.0960(5) 0.9859(5) 0.7311(2) 0.0446(10) Uani 1 1 d . . . .
H4 H -0.139086 1.086538 0.706146 0.054 Uiso 1 1 calc R . . .
B5 B -0.2112(4) 0.9102(5) 0.7740(2) 0.0457(11) Uani 1 1 d . . . .
H5 H -0.331842 0.960022 0.777646 0.055 Uiso 1 1 calc R . . .
B6 B -0.1091(4) 0.7303(5) 0.7611(2) 0.0409(10) Uani 1 1 d . . . .
H6 H -0.159782 0.659615 0.756153 0.049 Uiso 1 1 calc R . . .
B7 B 0.0305(4) 0.6850(5) 0.8077(2) 0.0408(10) Uani 1 1 d . . . .
H7 H 0.072658 0.584881 0.833190 0.049 Uiso 1 1 calc R . . .
B8 B 0.1483(5) 0.7632(5) 0.7639(2) 0.0441(11) Uani 1 1 d . . . .
H8 H 0.268656 0.714107 0.760858 0.053 Uiso 1 1 calc R . . .
B9 B 0.0809(4) 0.8545(4) 0.6905(2) 0.0418(10) Uani 1 1 d . . . .
H9 H 0.156604 0.866096 0.638511 0.050 Uiso 1 1 calc R . . .
B10 B -0.0778(5) 0.8341(5) 0.6882(2) 0.0436(10) Uani 1 1 d . . . .
H10 H -0.107782 0.832393 0.634784 0.052 Uiso 1 1 calc R . . .
B11 B 0.0713(4) 0.6976(4) 0.7095(2) 0.0338(9) Uani 1 1 d . . . .
Li1 Li -0.2516(6) 1.1598(6) 0.8917(3) 0.0437(14) Uani 1 1 d . . . .
Li2 Li 0.3551(6) 0.2943(6) 0.5553(3) 0.0423(14) Uani 1 1 d . . . .
C6A C -0.4660(19) 1.2667(15) 1.0463(7) 0.052(2) Uani 0.346(10) 1 d . P A 2
H6AA H -0.462984 1.356228 1.037214 0.062 Uiso 0.346(10) 1 calc R P A 2
H6AB H -0.556135 1.270580 1.036147 0.062 Uiso 0.346(10) 1 calc R P A 2

loop_
_atom_site_aniso_label
_atom_site_aniso_U_11
_atom_site_aniso_U_22
_atom_site_aniso_U_33
_atom_site_aniso_U_23
_atom_site_aniso_U_13
_atom_site_aniso_U_12
O1 0.086(2) 0.0415(18) 0.0310(13) 0.0007(13) 0.0039(12) -0.0024(15)
O2 0.0542(16) 0.0477(19) 0.0668(17) 0.0103(14) -0.0247(13) -0.0193(14)
O3 0.0510(15) 0.0348(18) 0.0591(16) -0.0037(13) -0.0234(12) -0.0108(13)
O4 0.0457(16) 0.0464(18) 0.0504(16) -0.0023(13) 0.0007(11) -0.0190(13)
O5 0.0560(16) 0.058(2) 0.0363(13) -0.0025(13) -0.0065(12) -0.0110(14)
O6 0.0348(14) 0.053(2) 0.0685(17) 0.0081(14) -0.0139(12) -0.0173(14)
N1 0.0487(19) 0.037(2) 0.0528(18) -0.0070(17) 0.0042(15) -0.0169(16)
C6 0.053(5) 0.038(3) 0.042(3) -0.006(2) 0.004(3) -0.008(4)
C5 0.081(3) 0.059(3) 0.045(2) -0.004(2) -0.004(2) -0.026(3)
C1 0.0414(19) 0.035(2) 0.0338(17) -0.0024(15) -0.0036(14) -0.0154(17)
C4 0.083(3) 0.059(3) 0.047(2) 0.010(2) -0.012(2) -0.027(3)
C2 0.040(2) 0.033(2) 0.041(2) -0.0003(18) -0.0003(16) -0.0167(18)
C3 0.098(3) 0.051(3) 0.052(3) 0.002(2) -0.010(2) -0.025(3)
C7 0.099(4) 0.059(3) 0.071(3) 0.023(3) -0.041(3) -0.032(3)
C8 0.114(5) 0.182(8) 0.096(5) 0.023(5) -0.063(4) -0.072(5)
C9 0.089(4) 0.151(7) 0.151(6) 0.052(5) -0.073(4) -0.063(5)
C10 0.057(3) 0.094(4) 0.074(3) -0.006(3) -0.003(2) -0.037(3)
C11 0.069(3) 0.062(3) 0.060(3) -0.003(2) -0.031(2) -0.018(2)
C12 0.102(4) 0.085(5) 0.106(4) 0.009(3) -0.056(3) -0.049(4)
C13 0.118(5) 0.075(4) 0.107(4) -0.016(3) -0.030(3) -0.054(4)
C14 0.061(3) 0.039(3) 0.088(3) -0.007(2) -0.020(2) -0.015(2)
C18 0.066(3) 0.108(5) 0.090(3) -0.010(3) -0.012(3) -0.060(3)
C17 0.042(3) 0.070(4) 0.125(5) -0.009(3) -0.002(3) -0.028(3)
C16 0.092(3) 0.051(3) 0.059(3) -0.002(2) 0.022(3) -0.039(3)
C15 0.067(3) 0.079(4) 0.062(3) 0.022(3) -0.006(2) -0.030(3)
C22 0.071(3) 0.055(3) 0.041(2) -0.005(2) -0.0006(19) -0.015(2)
C21 0.058(3) 0.076(4) 0.048(2) -0.007(2) -0.0082(19) -0.034(3)
C20 0.080(3) 0.091(4) 0.048(2) 0.017(2) -0.023(2) -0.039(3)
C19 0.063(3) 0.066(3) 0.063(3) 0.003(2) -0.026(2) -0.019(2)
C23 0.045(2) 0.053(3) 0.077(3) 0.008(2) -0.013(2) -0.010(2)
C24 0.039(2) 0.078(4) 0.061(3) 0.015(3) -0.0119(19) -0.010(2)
C25 0.057(3) 0.095(5) 0.082(3) 0.010(3) -0.025(2) -0.043(3)
C26 0.051(3) 0.065(3) 0.094(3) 0.009(3) -0.022(2) -0.031(3)
B1 0.046(2) 0.040(3) 0.038(2) -0.0054(19) 0.0070(18) -0.022(2)
B2 0.050(3) 0.041(3) 0.034(2) 0.0006(19) -0.0086(18) -0.017(2)
B3 0.044(2) 0.042(3) 0.042(2) -0.008(2) 0.0016(18) -0.026(2)
B4 0.060(3) 0.024(2) 0.041(2) 0.0006(18) -0.0108(19) -0.012(2)
B5 0.034(2) 0.040(3) 0.054(3) -0.011(2) -0.0101(18) -0.008(2)
B6 0.035(2) 0.037(3) 0.048(2) -0.005(2) 0.0003(18) -0.019(2)
B7 0.048(2) 0.032(2) 0.035(2) 0.0046(18) -0.0031(17) -0.015(2)
B8 0.038(2) 0.044(3) 0.050(2) -0.002(2) -0.0108(19) -0.018(2)
B9 0.050(2) 0.032(3) 0.035(2) -0.0037(18) 0.0048(17) -0.019(2)
B10 0.052(3) 0.036(3) 0.035(2) -0.0035(19) -0.0113(18) -0.012(2)
B11 0.038(2) 0.025(2) 0.034(2) -0.0013(16) -0.0025(16) -0.0140(18)
Li1 0.050(3) 0.040(4) 0.026(3) -0.004(3) -0.004(2) -0.009(3)
Li2 0.036(3) 0.041(4) 0.038(3) -0.005(3) 0.000(2) -0.010(3)
C6A 0.053(5) 0.038(3) 0.042(3) -0.006(2) 0.004(3) -0.008(4)

loop_
_atom_type_symbol
_atom_type_description
_atom_type_scat_dispersion_real
_atom_type_scat_dispersion_imag
_atom_type_scat_source
C C 0.0033 0.0016 'International Tables Vol C Tables 4.2.6.8 and 6.1.1.4'
H H 0.0000 0.0000 'International Tables Vol C Tables 4.2.6.8 and 6.1.1.4'
B B 0.0013 0.0007 'International Tables Vol C Tables 4.2.6.8 and 6.1.1.4'
Li Li -0.0003 0.0001 'International Tables Vol C Tables 4.2.6.8 and 6.1.1.4'
N N 0.0061 0.0033 'International Tables Vol C Tables 4.2.6.8 and 6.1.1.4'
O O 0.0106 0.0060 'International Tables Vol C Tables 4.2.6.8 and 6.1.1.4'

loop_
_geom_angle_atom_site_label_1
_geom_angle_atom_site_label_2
_geom_angle_atom_site_label_3
_geom_angle
C6 O1 Li1 121.4(4)
C3 O1 C6 109.9(3)
C3 O1 Li1 128.1(3)
C3 O1 C6A 102.7(6)
C6A O1 Li1 123.9(6)
C7 O2 Li1 122.6(3)
C10 O2 C7 109.6(3)
C10 O2 Li1 110.8(3)
C11 O3 Li1 116.2(3)
C14 O3 C11 109.7(3)
C14 O3 Li1 128.6(3)
C18 O4 Li2 118.7(3)
C15 O4 C18 104.4(3)
C15 O4 Li2 115.7(3)
C22 O5 Li2 120.6(3)
C19 O5 C22 109.3(3)
C19 O5 Li2 128.8(3)
C23 O6 Li2 131.4(3)
C26 O6 C23 109.5(3)
C26 O6 Li2 117.4(3)
C2 N1 Li2 165.6(3)
O1 C6 H6A 110.9
O1 C6 H6B 110.9
O1 C6 C5 104.1(5)
H6A C6 H6B 109.0
C5 C6 H6A 110.9
C5 C6 H6B 110.9
C6 C5 H5AA 111.2
C6 C5 H5AB 111.2
C6 C5 C4 102.9(4)
H5AA C5 H5AB 109.1
H5BC C5 H5BD 108.7
C4 C5 H5AA 111.2
C4 C5 H5AB 111.2
C4 C5 H5BC 110.5
C4 C5 H5BD 110.5
C6A C5 H5BC 110.5
C6A C5 H5BD 110.5
C6A C5 C4 106.0(7)
B1 C1 B3 110.1(3)
B1 C1 B4 110.3(3)
B1 C1 B5 60.7(2)
B1 C1 Li1 127.2(3)
B2 C1 B1 60.8(2)
B2 C1 B3 61.1(2)
B2 C1 B4 110.4(3)
B2 C1 B5 109.9(3)
B2 C1 Li1 121.4(3)
B3 C1 B4 60.7(2)
B3 C1 B5 109.8(3)
B3 C1 Li1 114.6(3)
B4 C1 Li1 115.3(3)
B5 C1 B4 61.0(2)
B5 C1 Li1 123.4(3)
C5 C4 H4A 110.8
C5 C4 H4B 110.8
H4A C4 H4B 108.9
C3 C4 C5 104.7(4)
C3 C4 H4A 110.8
C3 C4 H4B 110.8
N1 C2 B11 178.3(4)
O1 C3 C4 106.2(4)
O1 C3 H3A 110.5
O1 C3 H3B 110.5
C4 C3 H3A 110.5
C4 C3 H3B 110.5
H3A C3 H3B 108.7
O2 C7 H7A 110.5
O2 C7 H7B 110.5
O2 C7 C8 106.2(4)
H7A C7 H7B 108.7
C8 C7 H7A 110.5
C8 C7 H7B 110.5
C7 C8 H8A 110.3
C7 C8 H8B 110.3
H8A C8 H8B 108.5
C9 C8 C7 107.3(5)
C9 C8 H8A 110.3
C9 C8 H8B 110.3
C8 C9 H9A 110.2
C8 C9 H9B 110.2
C8 C9 C10 107.3(4)
H9A C9 H9B 108.5
C10 C9 H9A 110.2
C10 C9 H9B 110.2
O2 C10 C9 106.7(4)
O2 C10 H10A 110.4
O2 C10 H10B 110.4
C9 C10 H10A 110.4
C9 C10 H10B 110.4
H10A C10 H10B 108.6
O3 C11 H11A 110.5
O3 C11 H11B 110.5
O3 C11 C12 106.1(4)
H11A C11 H11B 108.7
C12 C11 H11A 110.5
C12 C11 H11B 110.5
C11 C12 H12A 110.5
C11 C12 H12B 110.5
H12A C12 H12B 108.7
C13 C12 C11 106.1(4)
C13 C12 H12A 110.5
C13 C12 H12B 110.5
C12 C13 H13A 110.8
C12 C13 H13B 110.8
C12 C13 C14 104.5(5)
H13A C13 H13B 108.9
C14 C13 H13A 110.8
C14 C13 H13B 110.8
O3 C14 C13 106.3(4)
O3 C14 H14A 110.5
O3 C14 H14B 110.5
C13 C14 H14A 110.5
C13 C14 H14B 110.5
H14A C14 H14B 108.7
O4 C18 H18A 110.6
O4 C18 H18B 110.6
O4 C18 C17 105.9(3)
H18A C18 H18B 108.7
C17 C18 H18A 110.6
C17 C18 H18B 110.6
C18 C17 H17A 110.9
C18 C17 H17B 110.9
C18 C17 C16 104.4(4)
H17A C17 H17B 108.9
C16 C17 H17A 110.9
C16 C17 H17B 110.9
C17 C16 H16A 110.8
C17 C16 H16B 110.8
H16A C16 H16B 108.9
C15 C16 C17 104.7(4)
C15 C16 H16A 110.8
C15 C16 H16B 110.8
O4 C15 C16 106.1(4)
O4 C15 H15A 110.5
O4 C15 H15B 110.5
C16 C15 H15A 110.5
C16 C15 H15B 110.5
H15A C15 H15B 108.7
O5 C22 H22A 110.6
O5 C22 H22B 110.6
O5 C22 C21 105.9(3)
H22A C22 H22B 108.7
C21 C22 H22A 110.6
C21 C22 H22B 110.6
C22 C21 H21A 111.2
C22 C21 H21B 111.2
C22 C21 C20 102.9(3)
H21A C21 H21B 109.1
C20 C21 H21A 111.2
C20 C21 H21B 111.2
C21 C20 H20A 111.3
C21 C20 H20B 111.3
H20A C20 H20B 109.2
C19 C20 C21 102.2(4)
C19 C20 H20A 111.3
C19 C20 H20B 111.3
O5 C19 C20 104.7(3)
O5 C19 H19A 110.8
O5 C19 H19B 110.8
C20 C19 H19A 110.8
C20 C19 H19B 110.8
H19A C19 H19B 108.9
O6 C23 H23A 110.5
O6 C23 H23B 110.5
O6 C23 C24 106.4(3)
H23A C23 H23B 108.6
C24 C23 H23A 110.5
C24 C23 H23B 110.5
C23 C24 H24A 111.0
C23 C24 H24B 111.0
H24A C24 H24B 109.0
C25 C24 C23 103.9(4)
C25 C24 H24A 111.0
C25 C24 H24B 111.0
C24 C25 H25A 111.0
C24 C25 H25B 111.0
C24 C25 C26 103.8(4)
H25A C25 H25B 109.0
C26 C25 H25A 111.0
C26 C25 H25B 111.0
O6 C26 C25 105.1(4)
O6 C26 H26A 110.7
O6 C26 H26B 110.7
C25 C26 H26A 110.7
C25 C26 H26B 110.7
H26A C26 H26B 108.8
C1 B1 H1 122.1
C1 B1 B2 59.2(2)
C1 B1 B5 59.8(2)
C1 B1 B6 108.0(3)
C1 B1 B7 108.4(3)
B2 B1 H1 121.4
B2 B1 B5 108.0(3)
B2 B1 B6 108.8(3)
B2 B1 B7 61.3(2)
B5 B1 H1 121.6
B5 B1 B6 60.4(2)
B5 B1 B7 108.7(3)
B6 B1 H1 121.4
B6 B1 B7 60.0(2)
B7 B1 H1 121.0
C1 B2 B1 60.0(2)
C1 B2 H2 122.0
C1 B2 B3 59.9(2)
C1 B2 B7 108.3(3)
C1 B2 B8 107.8(3)
B1 B2 H2 121.2
B1 B2 B3 108.5(3)
B1 B2 B7 60.5(2)
B1 B2 B8 108.8(3)
B3 B2 H2 121.6
B3 B2 B7 108.7(3)
B3 B2 B8 59.9(2)
B7 B2 H2 121.1
B8 B2 H2 121.5
B8 B2 B7 60.6(2)
C1 B3 B2 59.0(2)
C1 B3 H3 122.5
C1 B3 B4 59.8(2)
C1 B3 B8 108.0(3)
C1 B3 B9 108.1(3)
B2 B3 H3 121.5
B2 B3 B4 107.9(3)
B2 B3 B8 61.0(2)
B2 B3 B9 109.2(3)
B4 B3 H3 121.4
B4 B3 B8 109.1(3)
B4 B3 B9 60.5(2)
B8 B3 H3 120.9
B8 B3 B9 60.7(2)
B9 B3 H3 121.0
C1 B4 B3 59.5(2)
C1 B4 H4 122.4
C1 B4 B5 59.5(2)
C1 B4 B9 107.6(3)
C1 B4 B10 107.6(3)
B3 B4 H4 121.8
B3 B4 B5 107.6(3)
B3 B4 B9 60.2(2)
B3 B4 B10 108.3(3)
B5 B4 H4 121.7
B5 B4 B9 108.4(3)
B5 B4 B10 60.3(2)
B9 B4 H4 121.5
B9 B4 B10 60.3(2)
B10 B4 H4 121.5
C1 B5 B1 59.4(2)
C1 B5 B4 59.5(2)
C1 B5 H5 122.5
C1 B5 B6 107.8(3)
C1 B5 B10 107.7(3)
B1 B5 B4 108.0(3)
B1 B5 H5 121.4
B1 B5 B6 60.6(2)
B1 B5 B10 109.0(3)
B4 B5 H5 121.5
B4 B5 B6 109.0(3)
B4 B5 B10 60.4(2)
B6 B5 H5 121.0
B6 B5 B10 60.7(2)
B10 B5 H5 121.2
B1 B6 H6 122.5
B1 B6 B7 60.2(2)
B1 B6 B10 107.0(3)
B5 B6 B1 59.0(2)
B5 B6 H6 122.6
B5 B6 B7 107.7(3)
B5 B6 B10 59.8(2)
B7 B6 H6 121.0
B7 B6 B10 108.4(3)
B10 B6 H6 122.0
B11 B6 B1 107.1(3)
B11 B6 B5 106.4(3)
B11 B6 H6 122.5
B11 B6 B7 60.6(2)
B11 B6 B10 59.1(2)
B1 B7 B2 58.2(2)
B1 B7 H7 123.1
B1 B7 B8 106.1(3)
B1 B7 B11 106.1(3)
B2 B7 H7 123.3
B2 B7 B8 59.4(2)
B6 B7 B1 59.9(2)
B6 B7 B2 106.3(3)
B6 B7 H7 121.9
B6 B7 B8 107.5(3)
B6 B7 B11 59.6(2)
B8 B7 H7 122.2
B11 B7 B2 105.8(3)
B11 B7 H7 122.8
B11 B7 B8 59.5(2)
B2 B8 B7 60.0(2)
B2 B8 H8 122.6
B2 B8 B11 106.5(3)
B3 B8 B2 59.1(2)
B3 B8 B7 107.6(3)
B3 B8 H8 122.5
B3 B8 B9 59.7(2)
B3 B8 B11 106.6(3)
B7 B8 H8 121.4
B9 B8 B2 106.9(3)
B9 B8 B7 108.2(3)
B9 B8 H8 121.9
B9 B8 B11 59.6(2)
B11 B8 B7 59.8(2)
B11 B8 H8 122.7
B3 B9 B4 59.3(2)
B3 B9 B8 59.7(2)
B3 B9 H9 122.4
B3 B9 B10 107.4(3)
B3 B9 B11 107.0(3)
B4 B9 B8 107.3(3)
B4 B9 H9 122.3
B4 B9 B10 60.0(2)
B4 B9 B11 106.8(3)
B8 B9 H9 121.6
B8 B9 B10 108.0(3)
B10 B9 H9 121.8
B11 B9 B8 60.2(2)
B11 B9 H9 122.4
B11 B9 B10 59.3(2)
B4 B10 B6 107.2(3)
B4 B10 B9 59.6(2)
B4 B10 H10 122.4
B5 B10 B4 59.3(2)
B5 B10 B6 59.5(2)
B5 B10 B9 107.0(3)
B5 B10 H10 122.6
B6 B10 H10 121.9
B9 B10 B6 108.0(3)
B9 B10 H10 121.8
B11 B10 B4 107.1(3)
B11 B10 B5 106.8(3)
B11 B10 B6 59.8(2)
B11 B10 B9 60.1(2)
B11 B10 H10 122.2
C2 B11 B6 122.4(3)
C2 B11 B7 122.6(3)
C2 B11 B8 121.1(3)
C2 B11 B9 119.2(3)
C2 B11 B10 119.9(3)
B6 B11 B7 59.8(2)
B6 B11 B8 108.6(3)
B6 B11 B9 109.4(3)
B8 B11 B7 60.7(2)
B9 B11 B7 109.2(3)
B9 B11 B8 60.1(2)
B10 B11 B6 61.1(2)
B10 B11 B7 109.4(3)
B10 B11 B8 109.0(3)
B10 B11 B9 60.6(2)
O1 Li1 O2 98.0(3)
O1 Li1 O3 100.5(3)
O1 Li1 C1 117.1(3)
O2 Li1 O3 100.2(3)
O2 Li1 C1 118.6(3)
O3 Li1 C1 118.8(3)
O4 Li2 N1 106.2(3)
O5 Li2 O4 107.9(3)
O5 Li2 O6 107.0(3)
O5 Li2 N1 116.0(3)
O6 Li2 O4 113.1(3)
O6 Li2 N1 106.8(3)
O1 C6A H6AA 110.8
O1 C6A H6AB 110.8
C5 C6A O1 104.9(10)
C5 C6A H6AA 110.8
C5 C6A H6AB 110.8
H6AA C6A H6AB 108.8

loop_
_geom_bond_atom_site_label_1
_geom_bond_atom_site_label_2
_geom_bond_distance
O1 C6 1.466(7)
O1 C3 1.410(5)
O1 Li1 1.954(5)
O1 C6A 1.491(14)
O2 C7 1.426(5)
O2 C10 1.424(5)
O2 Li1 1.993(6)
O3 C11 1.428(4)
O3 C14 1.424(5)
O3 Li1 1.994(6)
O4 C18 1.422(5)
O4 C15 1.412(5)
O4 Li2 1.944(6)
O5 C22 1.439(5)
O5 C19 1.434(5)
O5 Li2 1.899(6)
O6 C23 1.431(5)
O6 C26 1.427(5)
O6 Li2 1.912(6)
N1 C2 1.126(4)
N1 Li2 1.987(7)
C6 H6A 0.9900
C6 H6B 0.9900
C6 C5 1.476(8)
C5 H5AA 0.9900
C5 H5AB 0.9900
C5 H5BC 0.9900
C5 H5BD 0.9900
C5 C4 1.493(6)
C5 C6A 1.435(14)
C1 B1 1.714(6)
C1 B2 1.701(6)
C1 B3 1.718(5)
C1 B4 1.722(5)
C1 B5 1.721(5)
C1 Li1 2.084(7)
C4 H4A 0.9900
C4 H4B 0.9900
C4 C3 1.476(6)
C2 B11 1.551(5)
C3 H3A 0.9900
C3 H3B 0.9900
C7 H7A 0.9900
C7 H7B 0.9900
C7 C8 1.449(6)
C8 H8A 0.9900
C8 H8B 0.9900
C8 C9 1.431(8)
C9 H9A 0.9900
C9 H9B 0.9900
C9 C10 1.445(7)
C10 H10A 0.9900
C10 H10B 0.9900
C11 H11A 0.9900
C11 H11B 0.9900
C11 C12 1.492(7)
C12 H12A 0.9900
C12 H12B 0.9900
C12 C13 1.454(8)
C13 H13A 0.9900
C13 H13B 0.9900
C13 C14 1.483(6)
C14 H14A 0.9900
C14 H14B 0.9900
C18 H18A 0.9900
C18 H18B 0.9900
C18 C17 1.471(7)
C17 H17A 0.9900
C17 H17B 0.9900
C17 C16 1.493(7)
C16 H16A 0.9900
C16 H16B 0.9900
C16 C15 1.490(7)
C15 H15A 0.9900
C15 H15B 0.9900
C22 H22A 0.9900
C22 H22B 0.9900
C22 C21 1.483(5)
C21 H21A 0.9900
C21 H21B 0.9900
C21 C20 1.497(7)
C20 H20A 0.9900
C20 H20B 0.9900
C20 C19 1.493(6)
C19 H19A 0.9900
C19 H19B 0.9900
C23 H23A 0.9900
C23 H23B 0.9900
C23 C24 1.472(5)
C24 H24A 0.9900
C24 H24B 0.9900
C24 C25 1.471(7)
C25 H25A 0.9900
C25 H25B 0.9900
C25 C26 1.493(6)
C26 H26A 0.9900
C26 H26B 0.9900
B1 H1 1.1200
B1 B2 1.728(6)
B1 B5 1.736(6)
B1 B6 1.764(6)
B1 B7 1.769(6)
B2 H2 1.1200
B2 B3 1.738(6)
B2 B7 1.783(6)
B2 B8 1.772(6)
B3 H3 1.1200
B3 B4 1.738(6)
B3 B8 1.753(7)
B3 B9 1.753(6)
B4 H4 1.1200
B4 B5 1.748(6)
B4 B9 1.760(6)
B4 B10 1.767(6)
B5 H5 1.1200
B5 B6 1.762(6)
B5 B10 1.766(6)
B6 H6 1.1200
B6 B7 1.766(6)
B6 B10 1.784(6)
B6 B11 1.762(5)
B7 H7 1.1200
B7 B8 1.794(6)
B7 B11 1.779(5)
B8 H8 1.1200
B8 B9 1.771(6)
B8 B11 1.772(5)
B9 H9 1.1200
B9 B10 1.772(6)
B9 B11 1.762(6)
B10 H10 1.1200
B10 B11 1.749(6)
C6A H6AA 0.9900
C6A H6AB 0.9900

loop_
_diffrn_oxdiff_twin_id
_diffrn_oxdiff_twin_ratio
_diffrn_oxdiff_twin_reflns_isolated
_diffrn_oxdiff_twin_reflns_overlapped
1 0.4130 8038 6738
2 0.5870 8023 6738

loop_
_twin_individual_id
_twin_individual_mass_fraction_refined
1 0.4096(17)
2 0.5904(17)
